data_1513569
loop_
_publ_author_name
'Dubey, Ritesh'
'Pavan, Mysore S.'
'Guru Row, Tayur N.'
'Desiraju, Gautam R.'

_publ_section_title
;
 Crystal landscape in the orcinol:4,4'-bipyridine system: synthon
 modularity, polymorphism and transferability of multipole charge density
 parameters
;
_journal_issue 1
_journal_name_full IUCrJ
_journal_page_first 8
_journal_page_last 18
_journal_paper_doi 10.1107/S2052252513024421
_journal_volume 1
_journal_year 2014
_chemical_compound_source 'see text'
_chemical_formula_moiety '1.5(C10 H8 N2), 1(C7 H8 O2)'
_chemical_formula_sum 'C44 H40 N6 O4'
_chemical_formula_weight 716.84
_chemical_name_systematic ?
_space_group_IT_number 2
_symmetry_cell_setting triclinic
_symmetry_Int_Tables_number 2
_symmetry_space_group_name_Hall '-P 1'
_symmetry_space_group_name_H-M 'P -1'
_atom_sites_solution_hydrogens difmap
_cell_angle_alpha 67.978(8)
_cell_angle_beta 78.030(6)
_cell_angle_gamma 69.224(8)
_cell_formula_units_Z 1
_cell_length_a 8.7711(6)
_cell_length_b 10.0113(10)
_cell_length_c 12.0057(9)
_cell_measurement_reflns_used 7563
_cell_measurement_temperature 100
_cell_measurement_theta_max 27.4231
_cell_measurement_theta_min 2.4231
_cell_volume 910.38(15)
_computing_cell_refinement
;
CrysAlisPro, Agilent Technologies,
Version 1.171.35.19 (release 27-10-2011 CrysAlis171 .NET)
(compiled Oct 27 2011,15:02:11)
;
_computing_data_collection
;
CrysAlisPro, Agilent Technologies,
Version 1.171.35.19 (release 27-10-2011 CrysAlis171 .NET)
(compiled Oct 27 2011,15:02:11)
;
_computing_data_reduction
;
CrysAlisPro, Agilent Technologies,
Version 1.171.35.19 (release 27-10-2011 CrysAlis171 .NET)
(compiled Oct 27 2011,15:02:11)
;
_computing_publication_material 'PLATON (Spek, 2003)'
_computing_structure_refinement 'SHELXL-2013 (Sheldrick, 2013)'
_computing_structure_solution 'SHELXS-97 (Sheldrick, 2008)'
_diffrn_ambient_temperature 100
_diffrn_detector_area_resol_mean 16.0839
_diffrn_measured_fraction_theta_full 0.999
_diffrn_measured_fraction_theta_max 0.999
_diffrn_measurement_device_type 'Xcalibur, Eos, Nova'
_diffrn_measurement_method '\w scans'
_diffrn_radiation_monochromator mirror
_diffrn_radiation_probe x-ray
_diffrn_radiation_source 'Mova (Mo) X-ray Source'
_diffrn_radiation_type MoK\a
_diffrn_radiation_wavelength 0.71073
_diffrn_reflns_av_R_equivalents 0.0353
_diffrn_reflns_av_sigmaI/netI 0.0272
_diffrn_reflns_limit_h_max 11
_diffrn_reflns_limit_h_min -11
_diffrn_reflns_limit_k_max 12
_diffrn_reflns_limit_k_min -13
_diffrn_reflns_limit_l_max 15
_diffrn_reflns_limit_l_min -15
_diffrn_reflns_number 16515
_diffrn_reflns_reduction_process
;
;
_diffrn_reflns_theta_full 25.24
_diffrn_reflns_theta_max 27.06
_diffrn_reflns_theta_min 2.43
_exptl_absorpt_coefficient_mu 0.086
_exptl_absorpt_correction_T_max 1.00000
_exptl_absorpt_correction_T_min 0.87151
_exptl_absorpt_correction_type multi-scan
_exptl_absorpt_process_details
;
CrysAlisPro, Agilent Technologies,
Version 1.171.35.19 (release 27-10-2011 CrysAlis171 .NET)
(compiled Oct 27 2011,15:02:11)
Empirical absorption correction using spherical harmonics,
 implemented in SCALE3 ABSPACK scaling algorithm.
;
_exptl_crystal_colour colourless
_exptl_crystal_density_diffrn 1.308
_exptl_crystal_density_method 'Not Measured'
_exptl_crystal_description block
_exptl_crystal_F_000 378
_exptl_crystal_size_max 0.600
_exptl_crystal_size_mid 0.400
_exptl_crystal_size_min 0.400
_refine_ls_extinction_method none
_refine_ls_goodness_of_fit_ref 1.042
_refine_ls_hydrogen_treatment refall
_refine_ls_matrix_type full
_refine_ls_number_parameters 324
_refine_ls_number_reflns 3998
_refine_ls_number_restraints 0
_refine_ls_restrained_S_all 1.042
_refine_ls_R_factor_all 0.0445
_refine_ls_R_factor_gt 0.0392
_refine_ls_shift/su_max 0.000
_refine_ls_shift/su_mean 0.000
_refine_ls_structure_factor_coef Fsqd
_refine_ls_weighting_details
;
 w=1/[\s^2^(Fo^2^)+(0.0460P)^2^+0.2125P]
 where P=(Fo^2^+2Fc^2^)/3
;
_refine_ls_weighting_scheme calc
_refine_ls_wR_factor_gt 0.0983
_refine_ls_wR_factor_ref 0.1021
_reflns_number_gt 3516
_reflns_number_total 3998
_reflns_threshold_expression I>2\s(I)
_cod_data_source_file lc5058sup1.cif
_cod_data_source_block II
_cod_depositor_comments
;
The following automatic conversions were performed:

'_symmetry_cell_setting' value 'Triclinic' changed to 'triclinic'
according to
/usr/data/users/saulius/automatic-downloads/current/IUCr/lib/dictionaries/cif_core.dic
dictionary named 'cif_core.dic' version 2.4.2 from 2011-04-26.

Automatic conversion script
Id: cif_fix_values 2281 2013-09-26 08:29:07Z andrius 
;
_cod_database_code 1513569

loop_
_symmetry_equiv_pos_site_id
_symmetry_equiv_pos_as_xyz
1 x,y,z
2 -x,-y,-z

loop_
_atom_site_aniso_label
_atom_site_aniso_U_11
_atom_site_aniso_U_22
_atom_site_aniso_U_33
_atom_site_aniso_U_23
_atom_site_aniso_U_13
_atom_site_aniso_U_12
N1 0.0172(6) 0.0219(5) 0.0251(5) -0.0066(4) -0.0005(4) -0.0039(4)
N2 0.0198(6) 0.0294(6) 0.0241(5) -0.0088(5) 0.0028(4) -0.0087(5)
C8 0.0183(7) 0.0248(7) 0.0277(6) -0.0089(5) -0.0022(5) -0.0082(5)
C9 0.0196(7) 0.0240(6) 0.0248(6) -0.0119(5) -0.0003(5) -0.0072(5)
C10 0.0165(6) 0.0172(6) 0.0196(6) -0.0048(5) -0.0019(5) -0.0048(5)
C11 0.0202(7) 0.0244(6) 0.0274(6) -0.0118(5) -0.0001(5) -0.0089(5)
C12 0.0229(7) 0.0247(6) 0.0255(6) -0.0120(5) 0.0017(5) -0.0061(5)
C13 0.0165(6) 0.0217(6) 0.0180(6) -0.0064(5) -0.0016(5) -0.0058(5)
C14 0.0199(7) 0.0238(6) 0.0281(6) -0.0112(5) 0.0008(5) -0.0095(5)
C15 0.0203(7) 0.0278(7) 0.0306(7) -0.0146(6) 0.0030(5) -0.0063(5)
C16 0.0222(7) 0.0267(7) 0.0273(6) -0.0076(5) 0.0030(5) -0.0132(5)
C17 0.0218(7) 0.0223(6) 0.0264(6) -0.0098(5) 0.0004(5) -0.0077(5)
H8 0.0313 0.0492 0.0477 -0.0217 -0.0003 -0.0200
H9 0.0361 0.0427 0.0421 -0.0245 0.0023 -0.0144
H11 0.0316 0.0403 0.0414 -0.0194 0.0022 -0.0176
H12 0.0326 0.0405 0.0379 -0.0214 0.0040 -0.0107
H14 0.0356 0.0355 0.0476 -0.0194 0.0037 -0.0164
H15 0.0359 0.0412 0.0485 -0.0266 0.0068 -0.0095
H16 0.0400 0.0463 0.0467 -0.0206 0.0101 -0.0261
H17 0.0382 0.0347 0.0434 -0.0207 0.0070 -0.0142
N3 0.0191(6) 0.0308(6) 0.0330(6) -0.0144(5) 0.0030(5) -0.0092(5)
C18 0.0210(7) 0.0271(7) 0.0308(7) -0.0163(6) 0.0034(5) -0.0111(5)
C19 0.0208(7) 0.0339(7) 0.0341(7) -0.0207(6) 0.0065(5) -0.0104(6)
C20 0.0226(8) 0.0333(7) 0.0442(8) -0.0226(6) 0.0048(6) -0.0142(6)
C21 0.0195(7) 0.0313(7) 0.0402(7) -0.0234(6) 0.0065(6) -0.0103(6)
C22 0.0159(6) 0.0179(6) 0.0193(5) -0.0053(5) -0.0021(5) -0.0039(5)
H18 0.0375 0.0371 0.0488 -0.0220 0.0003 -0.0160
H19 0.0340 0.0427 0.0470 -0.0272 0.0051 -0.0079
H20 0.0305 0.0435 0.0470 -0.0227 0.0039 -0.0187
H21 0.0293 0.0364 0.0417 -0.0220 0.0056 -0.0113
O1 0.0184(5) 0.0249(5) 0.0206(4) -0.0033(4) 0.0039(3) -0.0086(4)
O2 0.0183(5) 0.0219(4) 0.0198(4) -0.0040(4) 0.0008(3) -0.0026(3)
C1 0.0159(6) 0.0187(6) 0.0235(6) -0.0114(5) 0.0020(5) -0.0066(5)
C2 0.0179(7) 0.0181(6) 0.0203(6) -0.0055(5) -0.0016(5) -0.0047(5)
C3 0.0202(7) 0.0179(6) 0.0186(5) -0.0076(5) 0.0027(5) -0.0097(5)
C4 0.0142(6) 0.0181(6) 0.0210(6) -0.0092(5) 0.0013(5) -0.0058(5)
C5 0.0198(7) 0.0151(6) 0.0186(6) -0.0078(5) -0.0010(5) -0.0058(5)
C6 0.0179(6) 0.0190(6) 0.0185(6) -0.0084(5) 0.0037(4) -0.0090(5)
C7 0.0164(7) 0.0305(7) 0.0278(6) -0.0080(6) 0.0018(5) -0.0052(5)
H1 0.0243 0.0353 0.0349 -0.0082 0.0021 -0.0068
H2 0.0279 0.0335 0.0320 -0.0105 0.0018 -0.0035
H2A 0.0303 0.0321 0.0346 -0.0037 -0.0049 -0.0062
H4 0.0222 0.0403 0.0383 -0.0097 0.0015 -0.0056
H6 0.0320 0.0371 0.0314 -0.0069 0.0049 -0.0152
H7A 0.0354 0.0545 0.0536 -0.0305 -0.0034 -0.0171
H7B 0.0335 0.0558 0.0330 -0.0112 0.0045 -0.0161
H7C 0.0327 0.0307 0.0565 -0.0092 -0.0034 -0.0070

loop_
_atom_site_label
_atom_site_type_symbol
_atom_site_thermal_displace_type
_atom_site_fract_x
_atom_site_fract_y
_atom_site_fract_z
_atom_site_occupancy
_atom_site_U_iso_or_equiv
N1 N Uani 0.40093(12) 0.65915(11) 0.66072(9) 1.000 0.0226(3)
N2 N Uani -0.38717(12) 0.72785(12) 0.98189(9) 1.000 0.0249(3)
C8 C Uani 0.34906(15) 0.73831(14) 0.73715(11) 1.000 0.0230(4)
C9 C Uani 0.19775(15) 0.75425(13) 0.80320(10) 1.000 0.0217(4)
C10 C Uani 0.09106(14) 0.68628(13) 0.79026(10) 1.000 0.0182(3)
C11 C Uani 0.14375(15) 0.60707(14) 0.70862(11) 1.000 0.0227(4)
C12 C Uani 0.29698(15) 0.59614(14) 0.64716(11) 1.000 0.0242(4)
C13 C Uani -0.07250(14) 0.69849(13) 0.85881(10) 1.000 0.0188(3)
C14 C Uani -0.15520(15) 0.82019(14) 0.89995(11) 1.000 0.0228(4)
C15 C Uani -0.30936(15) 0.82972(14) 0.96018(11) 1.000 0.0258(4)
C16 C Uani -0.30589(16) 0.60951(14) 0.94350(11) 1.000 0.0250(4)
C17 C Uani -0.15130(15) 0.59012(14) 0.88303(11) 1.000 0.0231(4)
N3 N Uani -0.39800(13) 0.98261(12) 0.64115(9) 1.000 0.0268(3)
C18 C Uani -0.17371(15) 1.08465(14) 0.60104(11) 1.000 0.0241(4)
C19 C Uani -0.32696(16) 1.07400(15) 0.65361(12) 1.000 0.0275(4)
C20 C Uani -0.31088(16) 0.89950(15) 0.57191(12) 1.000 0.0300(4)
C21 C Uani -0.15692(15) 0.90195(15) 0.51580(12) 1.000 0.0275(4)
C22 C Uani -0.08276(14) 0.99691(12) 0.52930(10) 1.000 0.0182(3)
O1 O Uani 0.28063(10) 0.84314(9) 0.02579(7) 1.000 0.0229(3)
O2 O Uani 0.28284(10) 0.46048(9) 0.41895(7) 1.000 0.0223(3)
C1 C Uani -0.05196(14) 0.75442(13) 0.24908(10) 1.000 0.0182(3)
C2 C Uani 0.03294(14) 0.82291(13) 0.14395(10) 1.000 0.0193(4)
C3 C Uani 0.20311(14) 0.77033(13) 0.13028(10) 1.000 0.0180(3)
C4 C Uani 0.29084(14) 0.64851(12) 0.22090(10) 1.000 0.0171(3)
C5 C Uani 0.20490(14) 0.57987(12) 0.32630(10) 1.000 0.0171(4)
C6 C Uani 0.03467(14) 0.63362(13) 0.34024(10) 1.000 0.0177(3)
C7 C Uani -0.23684(15) 0.80785(15) 0.26339(11) 1.000 0.0266(4)
H8 H Uani 0.43381 0.79035 0.74494 1.000 0.0393
H9 H Uani 0.16815 0.81882 0.86393 1.000 0.0373
H11 H Uani 0.06358 0.55680 0.69193 1.000 0.0349
H12 H Uani 0.34010 0.53397 0.58402 1.000 0.0356
H14 H Uani -0.10274 0.90966 0.88311 1.000 0.0374
H15 H Uani -0.37462 0.92374 0.99310 1.000 0.0406
H16 H Uani -0.37164 0.52879 0.96307 1.000 0.0412
H17 H Uani -0.09591 0.49081 0.85537 1.000 0.0371
H18 H Uani -0.12543 1.16076 0.61731 1.000 0.0381
H19 H Uani -0.39764 1.14230 0.70949 1.000 0.0399
H20 H Uani -0.36549 0.82448 0.56042 1.000 0.0370
H21 H Uani -0.09529 0.82850 0.46234 1.000 0.0340
H1 H Uani 0.40001 0.79089 0.01939 1.000 0.0339
H2 H Uani 0.39697 0.41460 0.38988 1.000 0.0336
H2A H Uani -0.03261 0.91735 0.07237 1.000 0.0352
H4 H Uani 0.42331 0.60930 0.21014 1.000 0.0364
H6 H Uani -0.02856 0.57967 0.42330 1.000 0.0348
H7A H Uani -0.28604 0.76173 0.21617 1.000 0.0431
H7B H Uani -0.28768 0.77195 0.35540 1.000 0.0423
H7C H Uani -0.28960 0.92844 0.22458 1.000 0.0424

loop_
_atom_type_symbol
_atom_type_description
_atom_type_scat_dispersion_real
_atom_type_scat_dispersion_imag
_atom_type_scat_source
O O 0.0106 0.0060 'International Tables Vol C Tables 4.2.6.8 and 6.1.1.4'
N N 0.0061 0.0033 'International Tables Vol C Tables 4.2.6.8 and 6.1.1.4'
H H 0.0000 0.0000 'International Tables Vol C Tables 4.2.6.8 and 6.1.1.4'
C C 0.0033 0.0016 'International Tables Vol C Tables 4.2.6.8 and 6.1.1.4'

loop_
_geom_angle_atom_site_label_1
_geom_angle_atom_site_label_2
_geom_angle_atom_site_label_3
_geom_angle
_geom_angle_site_symmetry_3
_geom_angle_publ_flag
C3 O1 H1 112.00 . no
C5 O2 H2 110.00 . no
C8 N1 C12 116.87(12) . yes
C15 N2 C16 116.26(12) . yes
C19 N3 C20 115.27(13) . yes
N1 C8 C9 123.39(13) . yes
C8 C9 C10 119.50(11) . no
C11 C10 C13 120.87(12) . no
C9 C10 C13 122.16(11) . no
C9 C10 C11 116.97(12) . no
C10 C11 C12 119.64(13) . no
N1 C12 C11 123.60(12) . yes
C10 C13 C14 121.27(12) . no
C14 C13 C17 116.93(12) . no
C10 C13 C17 121.79(12) . no
C13 C14 C15 119.48(13) . no
N2 C15 C14 124.03(13) . yes
N2 C16 C17 123.78(13) . yes
C13 C17 C16 119.51(12) . no
C9 C8 H8 121.00 . no
N1 C8 H8 116.00 . no
C10 C9 H9 123.00 . no
C8 C9 H9 118.00 . no
C12 C11 H11 120.00 . no
C10 C11 H11 120.00 . no
C11 C12 H12 120.00 . no
N1 C12 H12 116.00 . no
C13 C14 H14 121.00 . no
C15 C14 H14 119.00 . no
C14 C15 H15 120.00 . no
N2 C15 H15 116.00 . no
N2 C16 H16 114.00 . no
C17 C16 H16 122.00 . no
C13 C17 H17 122.00 . no
C16 C17 H17 118.00 . no
C19 C18 C22 119.99(13) . no
N3 C19 C18 124.51(13) . yes
N3 C20 C21 124.51(14) . yes
C20 C21 C22 120.13(13) . no
C18 C22 C21 115.59(12) . no
C21 C22 C22 121.95(11) 2_576 no
C18 C22 C22 122.46(12) 2_576 no
C22 C18 H18 121.00 . no
C19 C18 H18 119.00 . no
N3 C19 H19 116.00 . no
C18 C19 H19 120.00 . no
N3 C20 H20 117.00 . no
C21 C20 H20 119.00 . no
C20 C21 H21 119.00 . no
C22 C21 H21 121.00 . no
C2 C1 C7 120.51(11) . no
C2 C1 C6 119.51(12) . no
C6 C1 C7 119.96(11) . no
C1 C2 C3 120.10(11) . no
O1 C3 C2 117.71(11) . yes
C2 C3 C4 120.74(11) . no
O1 C3 C4 121.55(12) . yes
C3 C4 C5 118.94(12) . no
O2 C5 C4 122.10(11) . yes
O2 C5 C6 117.68(10) . yes
C4 C5 C6 120.21(11) . no
C1 C6 C5 120.49(11) . no
C1 C2 H2A 120.00 . no
C3 C2 H2A 119.00 . no
C3 C4 H4 120.00 . no
C5 C4 H4 121.00 . no
C1 C6 H6 121.00 . no
C5 C6 H6 119.00 . no
C1 C7 H7A 111.00 . no
C1 C7 H7B 114.00 . no
C1 C7 H7C 114.00 . no
H7A C7 H7B 105.00 . no
H7A C7 H7C 104.00 . no
H7B C7 H7C 109.00 . no

loop_
_geom_bond_atom_site_label_1
_geom_bond_atom_site_label_2
_geom_bond_distance
_geom_bond_site_symmetry_2
_geom_bond_publ_flag
O1 C3 1.3709(14) . yes
O2 C5 1.3682(14) . yes
O1 H1 0.9900 . no
O2 H2 0.9900 . no
N1 C8 1.3392(17) . yes
N1 C12 1.3425(18) . yes
N2 C15 1.3396(18) . yes
N2 C16 1.3410(18) . yes
N3 C19 1.3392(19) . yes
N3 C20 1.3309(18) . yes
C8 C9 1.3870(19) . no
C9 C10 1.3979(19) . no
C10 C13 1.4872(18) . no
C10 C11 1.3922(18) . no
C11 C12 1.381(2) . no
C13 C14 1.3893(19) . no
C13 C17 1.3969(19) . no
C14 C15 1.384(2) . no
C16 C17 1.383(2) . no
C8 H8 1.0800 . no
C9 H9 1.0800 . no
C11 H11 1.0800 . no
C12 H12 1.0800 . no
C14 H14 1.0800 . no
C15 H15 1.0800 . no
C16 H16 1.0800 . no
C17 H17 1.0800 . no
C18 C19 1.384(2) . no
C18 C22 1.3911(18) . no
C20 C21 1.383(2) . no
C21 C22 1.3968(19) . no
C22 C22 1.4879(18) 2_576 no
C18 H18 1.0800 . no
C19 H19 1.0800 . no
C20 H20 1.0800 . no
C21 H21 1.0800 . no
C1 C7 1.511(2) . no
C1 C2 1.3932(17) . no
C1 C6 1.3922(17) . no
C2 C3 1.3920(19) . no
C3 C4 1.3963(17) . no
C4 C5 1.4005(17) . no
C5 C6 1.3931(19) . no
C2 H2A 1.0800 . no
C4 H4 1.0800 . no
C6 H6 1.0800 . no
C7 H7A 1.0800 . no
C7 H7B 1.0800 . no
C7 H7C 1.0800 . no

loop_
_geom_contact_atom_site_label_1
_geom_contact_atom_site_label_2
_geom_contact_distance
_geom_contact_site_symmetry_2
_geom_contact_publ_flag
O1 N2 2.7447(15) 1_654 no
O1 C9 3.3926(15) 1_554 no
O2 N1 2.7285(15) 2_666 no
O1 H9 2.4800 1_554 no
O1 H2A 2.6700 2_575 no
O1 H14 2.8900 2_576 no
O1 H15 2.6600 2_576 no
O2 H12 2.5500 . no
O2 H7B 2.8300 2_566 no
O2 H20 2.6100 2_566 no
O2 H6 2.6500 2_566 no
N1 C5 3.4319(17) 2_666 no
N1 C4 3.3495(17) 2_666 no
N1 O2 2.7285(15) 2_666 no
N2 O1 2.7447(15) 1_456 no
N3 C7 3.3891(19) 2_476 no
N1 H4 2.6300 2_666 no
N1 H20 2.8800 1_655 no
N1 H2 1.7400 2_666 no
N2 H1 1.7600 1_456 no
N3 H8 2.6200 1_455 no
N3 H7C 2.9000 2_476 no
C4 N1 3.3495(17) 2_666 no
C5 N1 3.4319(17) 2_666 no
C6 C11 3.5659(19) 2_566 no
C7 N3 3.3891(19) 2_476 no
C9 O1 3.3926(15) 1_556 no
C11 C6 3.5659(19) 2_566 no
C11 C21 3.594(2) . no
C12 C18 3.4648(18) 2_576 no
C14 C19 3.3121(19) . no
C14 C18 3.5673(18) . no
C15 C19 3.5734(19) . no
C18 C12 3.4648(18) 2_576 no
C18 C14 3.5673(18) . no
C19 C15 3.5734(19) . no
C19 C14 3.3121(19) . no
C21 C11 3.594(2) . no
C1 H18 2.9500 2_576 no
C1 H11 2.9600 2_566 no
C1 H21 2.8400 . no
C1 H17 2.9400 2_566 no
C2 H17 2.9900 2_566 no
C2 H2A 2.9100 2_575 no
C2 H14 2.8400 2_576 no
C3 H17 3.0100 2_566 no
C3 H14 2.9600 2_576 no
C4 H19 3.0000 2_576 no
C4 H18 3.0300 2_576 no
C4 H17 3.0000 2_566 no
C5 H18 2.7400 2_576 no
C5 H17 2.9500 2_566 no
C6 H18 2.6900 2_576 no
C6 H6 2.8400 2_566 no
C6 H11 2.5300 2_566 no
C6 H21 2.6700 . no
C6 H17 2.9200 2_566 no
C7 H19 3.0300 2_476 no
C7 H21 3.0100 . no
C8 H2 2.7500 2_666 no
C8 H20 3.0800 1_655 no
C9 H14 2.7300 . no
C11 H17 2.7500 . no
C12 H2 2.6000 2_666 no
C12 H4 2.9500 2_666 no
C14 H2A 3.0900 1_556 no
C14 H9 2.7700 . no
C15 H1 2.6300 1_456 no
C15 H7A 2.9200 1_556 no
C16 H1 2.7800 1_456 no
C17 H11 2.6900 . no
C18 H21 2.6700 2_576 no
C20 H8 2.9400 1_455 no
C21 H18 2.6600 2_576 no
H1 C15 2.6300 1_654 no
H1 N2 1.7600 1_654 no
H1 C16 2.7800 1_654 no
H1 H4 2.3200 . no
H2 H20 2.3400 2_566 no
H2 H4 2.3400 . no
H2 C8 2.7500 2_666 no
H2 N1 1.7400 2_666 no
H2 C12 2.6000 2_666 no
H2A H14 2.5100 1_554 no
H2A C2 2.9100 2_575 no
H2A H2A 2.0500 2_575 no
H2A H7C 2.5900 . no
H2A C14 3.0900 1_554 no
H2A O1 2.6700 2_575 no
H4 C12 2.9500 2_666 no
H4 N1 2.6300 2_666 no
H4 H2 2.3400 . no
H4 H1 2.3200 . no
H6 O2 2.6500 2_566 no
H6 H7B 2.4500 . no
H6 H11 2.4000 2_566 no
H6 C6 2.8400 2_566 no
H6 H21 2.5500 . no
H6 H6 1.9500 2_566 no
H7A C15 2.9200 1_554 no
H7B O2 2.8300 2_566 no
H7B H6 2.4500 . no
H7C N3 2.9000 2_476 no
H7C H2A 2.5900 . no
H8 H20 2.5200 1_655 no
H8 C20 2.9400 1_655 no
H8 N3 2.6200 1_655 no
H9 O1 2.4800 1_556 no
H9 H14 2.2200 . no
H9 C14 2.7700 . no
H11 C17 2.6900 . no
H11 H6 2.4000 2_566 no
H11 C1 2.9600 2_566 no
H11 C6 2.5300 2_566 no
H11 H17 2.1900 . no
H12 O2 2.5500 . no
H14 C9 2.7300 . no
H14 H9 2.2200 . no
H14 C3 2.9600 2_576 no
H14 C2 2.8400 2_576 no
H14 H2A 2.5100 1_556 no
H14 O1 2.8900 2_576 no
H15 H15 2.2000 2_477 no
H15 O1 2.6600 2_576 no
H16 H16 2.4300 2_467 no
H17 C4 3.0000 2_566 no
H17 C5 2.9500 2_566 no
H17 C11 2.7500 . no
H17 H11 2.1900 . no
H17 C3 3.0100 2_566 no
H17 C2 2.9900 2_566 no
H17 C6 2.9200 2_566 no
H17 C1 2.9400 2_566 no
H18 C1 2.9500 2_576 no
H18 C4 3.0300 2_576 no
H18 C5 2.7400 2_576 no
H18 C6 2.6900 2_576 no
H18 H21 1.9900 2_576 no
H18 C21 2.6600 2_576 no
H19 C4 3.0000 2_576 no
H19 C7 3.0300 2_476 no
H20 N1 2.8800 1_455 no
H20 C8 3.0800 1_455 no
H20 H8 2.5200 1_455 no
H20 O2 2.6100 2_566 no
H20 H2 2.3400 2_566 no
H21 C7 3.0100 . no
H21 C18 2.6700 2_576 no
H21 H18 1.9900 2_576 no
H21 H6 2.5500 . no
H21 C1 2.8400 . no
H21 C6 2.6700 . no

loop_
_geom_hbond_atom_site_label_D
_geom_hbond_atom_site_label_H
_geom_hbond_atom_site_label_A
_geom_hbond_distance_DH
_geom_hbond_distance_HA
_geom_hbond_distance_DA
_geom_hbond_angle_DHA
_geom_hbond_site_symmetry_A
_geom_hbond_publ_flag
O1 H1 N2 0.9900 1.7600 2.7447(15) 169.00 1_654 yes
O2 H2 N1 0.9900 1.7400 2.7285(15) 177.00 2_666 yes
C8 H8 N3 1.0800 2.6200 3.5926(19) 149.00 1_655 yes
C9 H9 O1 1.0800 2.4800 3.3926(15) 142.00 1_556 yes
C12 H12 O2 1.0800 2.5500 3.5238(16) 150.00 . yes

loop_
_geom_torsion_atom_site_label_1
_geom_torsion_atom_site_label_2
_geom_torsion_atom_site_label_3
_geom_torsion_atom_site_label_4
_geom_torsion
_geom_torsion_site_symmetry_3
_geom_torsion_site_symmetry_4
_geom_torsion_publ_flag
C12 N1 C8 C9 1.55(19) . . no
C8 N1 C12 C11 -1.09(19) . . no
C16 N2 C15 C14 1.21(19) . . no
C15 N2 C16 C17 -0.90(19) . . no
C20 N3 C19 C18 -0.5(2) . . no
C19 N3 C20 C21 0.6(2) . . no
N1 C8 C9 C10 -0.53(19) . . no
C8 C9 C10 C13 179.73(11) . . no
C8 C9 C10 C11 -0.98(18) . . no
C13 C10 C11 C12 -179.29(12) . . no
C9 C10 C13 C14 26.07(18) . . no
C11 C10 C13 C14 -153.19(12) . . no
C11 C10 C13 C17 25.68(18) . . no
C9 C10 C13 C17 -155.06(12) . . no
C9 C10 C11 C12 1.41(18) . . no
C10 C11 C12 N1 -0.4(2) . . no
C17 C13 C14 C15 -0.90(18) . . no
C10 C13 C17 C16 -177.74(11) . . no
C10 C13 C14 C15 178.02(11) . . no
C14 C13 C17 C16 1.18(18) . . no
C13 C14 C15 N2 -0.3(2) . . no
N2 C16 C17 C13 -0.3(2) . . no
C22 C18 C19 N3 0.2(2) . . no
C19 C18 C22 C21 0.08(18) . . no
C19 C18 C22 C22 -179.83(12) . 2_576 no
N3 C20 C21 C22 -0.4(2) . . no
C20 C21 C22 C18 0.02(19) . . no
C20 C21 C22 C22 179.93(13) . 2_576 no
C18 C22 C22 C18 -180.00(11) 2_576 2_576 no
C18 C22 C22 C21 -0.09(18) 2_576 2_576 no
C21 C22 C22 C18 0.09(18) 2_576 2_576 no
C21 C22 C22 C21 180.00(12) 2_576 2_576 no
C6 C1 C2 C3 0.22(19) . . no
C7 C1 C2 C3 -178.32(12) . . no
C2 C1 C6 C5 -0.83(19) . . no
C7 C1 C6 C5 177.71(12) . . no
C1 C2 C3 O1 -179.11(11) . . no
C1 C2 C3 C4 0.26(19) . . no
O1 C3 C4 C5 179.21(11) . . no
C2 C3 C4 C5 -0.14(19) . . no
C3 C4 C5 O2 -179.74(11) . . no
C3 C4 C5 C6 -0.47(18) . . no
O2 C5 C6 C1 -179.74(11) . . no
C4 C5 C6 C1 0.96(19) . . no
